data_7161116
loop_
_publ_author_name
'Yadav, Kanchan'
'Jat, Ram Singh'
'Singh, Ritesh'
'Goswami, Bhupendra'
'Bhanuchandra, M.'

_publ_section_title
;
 2-Pyridyl sulfoxide-directed Pd(II)-catalyzed regioselective
 C2-arylation/alkenylation of indoles.
;
_journal_issue 18
_journal_name_full 'Organic &amp; biomolecular chemistry'
_journal_page_first 3935
_journal_page_last 3940
_journal_paper_doi 10.1039/d6ob00484a
_journal_volume 24
_journal_year 2026
_chemical_formula_moiety 'C26 H20 N2 O S'
_chemical_formula_sum 'C26 H20 N2 O S'
_chemical_formula_weight 408.50
_chemical_name_common 'Indole C2 Arylation'
_chemical_name_systematic 'Indole C2 Arylation'
_space_group_crystal_system triclinic
_space_group_IT_number 2
_space_group_name_Hall '-P 1'
_space_group_name_H-M_alt 'P -1'
_atom_sites_solution_hydrogens geom
_audit_creation_method SHELXL-2019/3
_audit_update_record
;
2025-11-28 deposited with the CCDC.	2026-04-17 downloaded from the CCDC.
;
_cell_angle_alpha 101.235(2)
_cell_angle_beta 112.2530(10)
_cell_angle_gamma 97.941(2)
_cell_formula_units_Z 2
_cell_length_a 10.0779(5)
_cell_length_b 10.3450(5)
_cell_length_c 11.3372(6)
_cell_measurement_reflns_used 9797
_cell_measurement_temperature 298(2)
_cell_measurement_theta_max 70.32
_cell_measurement_theta_min 4.38
_cell_volume 1043.32(9)
_computing_cell_refinement 'APEX4 V8.40B (Bruker, 2021)'
_computing_data_collection 'APEX4 (Bruker, v2021.4-0)'
_computing_data_reduction 'SAINT/XPREP (Bruker, 2021)'
_computing_publication_material 'SHELXL-2019/3 (Sheldrick, 2019)'
_computing_structure_refinement 'SHELXL-2019/3 (Sheldrick, 2019)'
_computing_structure_solution 'SHELXT-2018/2 (Sheldrick, 2018)'
_diffrn_ambient_temperature 298(2)
_diffrn_measured_fraction_theta_full 0.985
_diffrn_measured_fraction_theta_max 0.985
_diffrn_measurement_device_type 'Bruker D8 VENTURE diffractometer equipped with PHOTON II detector'
_diffrn_measurement_method '\w and \f scan'
_diffrn_radiation_source 'micro-focus sealed tube'
_diffrn_radiation_type CuK\a
_diffrn_radiation_wavelength 1.54178
_diffrn_reflns_av_R_equivalents 0.0613
_diffrn_reflns_av_unetI/netI 0.0484
_diffrn_reflns_Laue_measured_fraction_full 0.985
_diffrn_reflns_Laue_measured_fraction_max 0.985
_diffrn_reflns_limit_h_max 11
_diffrn_reflns_limit_h_min -11
_diffrn_reflns_limit_k_max 12
_diffrn_reflns_limit_k_min -12
_diffrn_reflns_limit_l_max 13
_diffrn_reflns_limit_l_min -13
_diffrn_reflns_number 27678
_diffrn_reflns_point_group_measured_fraction_full 0.985
_diffrn_reflns_point_group_measured_fraction_max 0.985
_diffrn_reflns_theta_full 66.488
_diffrn_reflns_theta_max 66.488
_diffrn_reflns_theta_min 4.376
_exptl_absorpt_coefficient_mu 1.528
_exptl_absorpt_correction_T_max 0.7426
_exptl_absorpt_correction_T_min 0.6409
_exptl_absorpt_correction_type multi-scan
_exptl_absorpt_process_details
;
 SADABS-2016/2 - Bruker AXS area detector scaling and absorption 
 correction
 Reference: Krause, L., Herbst-Irmer, R., Sheldrick G.M. & Stalke D.,
 J. Appl. Cryst. 48 (2015) 3-10.
;
_exptl_crystal_colour COLOURLESS
_exptl_crystal_density_diffrn 1.300
_exptl_crystal_description block
_exptl_crystal_F_000 428
_exptl_crystal_size_max 0.276
_exptl_crystal_size_mid 0.126
_exptl_crystal_size_min 0.075
_refine_diff_density_max 0.301
_refine_diff_density_min -0.406
_refine_diff_density_rms 0.077
_refine_ls_extinction_method none
_refine_ls_goodness_of_fit_ref 1.086
_refine_ls_hydrogen_treatment constr
_refine_ls_matrix_type full
_refine_ls_number_parameters 271
_refine_ls_number_reflns 3622
_refine_ls_number_restraints 0
_refine_ls_restrained_S_all 1.086
_refine_ls_R_factor_all 0.0731
_refine_ls_R_factor_gt 0.0708
_refine_ls_shift/su_max 0.000
_refine_ls_shift/su_mean 0.000
_refine_ls_structure_factor_coef Fsqd
_refine_ls_weighting_details 'w=1/[\s^2^(Fo^2^)+(0.1368P)^2^+0.3117P] where P=(Fo^2^+2Fc^2^)/3'
_refine_ls_weighting_scheme calc
_refine_ls_wR_factor_gt 0.2028
_refine_ls_wR_factor_ref 0.2064
_reflns_Friedel_coverage 0.000
_reflns_number_gt 3357
_reflns_number_total 3622
_reflns_threshold_expression 'I > 2\s(I)'
_cod_data_source_file d6ob00484a2.cif
_cod_data_source_block KY205
_cod_depositor_comments 'Adding full bibliography for 7161115--7161116.cif.'
_cod_database_code 7161116
_shelx_shelxl_version_number 2019/3
_shelx_space_group_comment
;
The symmetry employed for this shelxl refinement is uniquely defined
by the following loop, which should always be used as a source of
symmetry information in preference to the above space-group names.
They are only intended as comments.
;
_shelx_estimated_absorpt_t_min 0.678
_shelx_estimated_absorpt_t_max 0.894

loop_
_space_group_symop_operation_xyz
'x, y, z'
'-x, -y, -z'

loop_
_atom_site_label
_atom_site_type_symbol
_atom_site_fract_x
_atom_site_fract_y
_atom_site_fract_z
_atom_site_U_iso_or_equiv
_atom_site_adp_type
_atom_site_occupancy
_atom_site_site_symmetry_order
_atom_site_calc_flag
_atom_site_refinement_flags_posn
_atom_site_refinement_flags_adp
_atom_site_refinement_flags_occupancy
_atom_site_disorder_assembly
_atom_site_disorder_group
C1 C 0.1306(3) 0.7358(3) 0.0156(3) 0.0717(7) Uani 1 1 d . . . . .
H1 H 0.051974 0.662265 -0.009651 0.086 Uiso 1 1 calc R U . . .
C2 C 0.1299(4) 0.8220(4) -0.0640(3) 0.0791(8) Uani 1 1 d . . . . .
H2 H 0.050365 0.806645 -0.145268 0.095 Uiso 1 1 calc R U . . .
C3 C 0.2469(4) 0.9296(3) -0.0222(3) 0.0770(8) Uani 1 1 d . . . . .
H3 H 0.247721 0.988690 -0.074244 0.092 Uiso 1 1 calc R U . . .
C4 C 0.3635(4) 0.9496(3) 0.0978(3) 0.0713(7) Uani 1 1 d . . . . .
H4 H 0.442761 1.023063 0.125075 0.086 Uiso 1 1 calc R U . . .
C5 C 0.2527(3) 0.7638(3) 0.1339(3) 0.0579(6) Uani 1 1 d . . . . .
C6 C 0.3870(3) 0.5705(2) 0.2158(2) 0.0539(6) Uani 1 1 d . . . . .
C7 C 0.5289(3) 0.5783(2) 0.3064(2) 0.0530(5) Uani 1 1 d . . . . .
C8 C 0.6091(3) 0.6666(2) 0.4418(2) 0.0536(6) Uani 1 1 d . . . . .
C9 C 0.6162(3) 0.8053(3) 0.4676(3) 0.0607(6) Uani 1 1 d . . . . .
H9 H 0.573960 0.842842 0.398001 0.073 Uiso 1 1 calc R U . . .
C10 C 0.6853(3) 0.8874(3) 0.5955(3) 0.0684(7) Uani 1 1 d . . . . .
H10 H 0.688462 0.979675 0.611676 0.082 Uiso 1 1 calc R U . . .
C11 C 0.7500(3) 0.8334(3) 0.6999(3) 0.0682(7) Uani 1 1 d . . . . .
H11 H 0.796545 0.889342 0.785955 0.082 Uiso 1 1 calc R U . . .
C12 C 0.7455(3) 0.6966(3) 0.6763(3) 0.0649(7) Uani 1 1 d . . . . .
H12 H 0.789470 0.660341 0.746442 0.078 Uiso 1 1 calc R U . . .
C13 C 0.6755(3) 0.6133(3) 0.5483(3) 0.0592(6) Uani 1 1 d . . . . .
H13 H 0.672480 0.521024 0.532886 0.071 Uiso 1 1 calc R U . . .
C14 C 0.4825(3) 0.4129(2) 0.1242(2) 0.0547(6) Uani 1 1 d . . . . .
C15 C 0.4929(3) 0.3104(3) 0.0313(3) 0.0633(6) Uani 1 1 d . . . . .
H15 H 0.578708 0.279039 0.048648 0.076 Uiso 1 1 calc R U . . .
C16 C 0.3708(3) 0.2566(3) -0.0881(3) 0.0666(7) Uani 1 1 d . . . . .
H16 H 0.374698 0.188214 -0.152670 0.080 Uiso 1 1 calc R U . . .
C17 C 0.2415(3) 0.3033(3) -0.1134(3) 0.0658(7) Uani 1 1 d . . . . .
H17 H 0.160203 0.263490 -0.193689 0.079 Uiso 1 1 calc R U . . .
C18 C 0.2318(3) 0.4067(3) -0.0223(3) 0.0604(6) Uani 1 1 d . . . . .
H18 H 0.145814 0.437905 -0.040608 0.073 Uiso 1 1 calc R U . . .
C19 C 0.3554(3) 0.4640(2) 0.0990(2) 0.0538(6) Uani 1 1 d . . . . .
C20 C 0.7697(3) 0.3500(2) 0.3491(2) 0.0546(6) Uani 1 1 d . . . . .
C21 C 0.9105(3) 0.3270(3) 0.3835(3) 0.0679(7) Uani 1 1 d . . . . .
H21 H 0.982923 0.387525 0.376830 0.082 Uiso 1 1 calc R U . . .
C22 C 0.9437(3) 0.2156(3) 0.4274(4) 0.0805(9) Uani 1 1 d . . . . .
H22 H 1.038409 0.201617 0.450602 0.097 Uiso 1 1 calc R U . . .
C23 C 0.8371(4) 0.1246(3) 0.4370(4) 0.0816(9) Uani 1 1 d . . . . .
H23 H 0.859327 0.048490 0.465330 0.098 Uiso 1 1 calc R U . . .
C24 C 0.6976(4) 0.1470(3) 0.4045(4) 0.0779(8) Uani 1 1 d . . . . .
H24 H 0.625594 0.086406 0.411673 0.093 Uiso 1 1 calc R U . . .
C25 C 0.6643(3) 0.2593(3) 0.3612(3) 0.0650(7) Uani 1 1 d . . . . .
H25 H 0.570005 0.274056 0.340011 0.078 Uiso 1 1 calc R U . . .
C26 C 0.7404(3) 0.4740(3) 0.3008(3) 0.0589(6) Uani 1 1 d . . . . .
H7A H 0.799016 0.554031 0.373183 0.071 Uiso 1 1 calc R U . . .
H7B H 0.773759 0.474843 0.231103 0.071 Uiso 1 1 calc R U . . .
N1 N 0.5866(2) 0.4830(2) 0.2507(2) 0.0545(5) Uani 1 1 d . . . . .
N2 N 0.3687(3) 0.8685(2) 0.1774(2) 0.0634(6) Uani 1 1 d . . . . .
O1 O 0.1180(2) 0.5651(2) 0.1946(2) 0.0728(6) Uani 1 1 d . . . . .
S1 S 0.26511(7) 0.66103(6) 0.24879(6) 0.0591(3) Uani 1 1 d . . . . .

loop_
_atom_site_aniso_label
_atom_site_aniso_U_11
_atom_site_aniso_U_22
_atom_site_aniso_U_33
_atom_site_aniso_U_23
_atom_site_aniso_U_13
_atom_site_aniso_U_12
C1 0.0571(15) 0.0790(18) 0.0720(17) 0.0260(14) 0.0171(13) 0.0152(13)
C2 0.0720(18) 0.092(2) 0.0702(18) 0.0327(16) 0.0186(15) 0.0251(16)
C3 0.085(2) 0.0747(18) 0.0774(19) 0.0333(15) 0.0317(16) 0.0256(15)
C4 0.0796(18) 0.0564(14) 0.0754(18) 0.0164(13) 0.0305(15) 0.0158(13)
C5 0.0577(13) 0.0601(13) 0.0575(14) 0.0141(11) 0.0238(11) 0.0215(11)
C6 0.0527(12) 0.0553(12) 0.0527(13) 0.0161(10) 0.0198(10) 0.0137(10)
C7 0.0538(13) 0.0507(12) 0.0545(13) 0.0178(10) 0.0206(10) 0.0131(10)
C8 0.0495(12) 0.0569(13) 0.0535(13) 0.0176(10) 0.0193(10) 0.0125(10)
C9 0.0632(14) 0.0588(13) 0.0581(14) 0.0185(11) 0.0207(12) 0.0176(11)
C10 0.0738(17) 0.0603(14) 0.0653(16) 0.0121(12) 0.0240(13) 0.0190(13)
C11 0.0659(16) 0.0752(17) 0.0548(14) 0.0089(12) 0.0207(12) 0.0151(13)
C12 0.0598(14) 0.0768(17) 0.0553(14) 0.0240(12) 0.0187(12) 0.0144(12)
C13 0.0554(13) 0.0599(13) 0.0597(14) 0.0210(11) 0.0193(11) 0.0118(11)
C14 0.0574(13) 0.0528(12) 0.0528(13) 0.0165(10) 0.0205(11) 0.0143(10)
C15 0.0680(16) 0.0594(14) 0.0642(16) 0.0171(12) 0.0278(13) 0.0193(12)
C16 0.0763(17) 0.0605(14) 0.0604(15) 0.0115(12) 0.0285(13) 0.0141(13)
C17 0.0683(16) 0.0662(15) 0.0523(14) 0.0123(11) 0.0189(12) 0.0064(12)
C18 0.0551(13) 0.0664(15) 0.0571(14) 0.0219(11) 0.0187(11) 0.0123(11)
C19 0.0543(13) 0.0570(13) 0.0518(13) 0.0197(10) 0.0211(10) 0.0138(10)
C20 0.0528(13) 0.0573(13) 0.0519(13) 0.0149(10) 0.0186(10) 0.0163(10)
C21 0.0552(14) 0.0710(16) 0.0788(18) 0.0255(14) 0.0254(13) 0.0188(12)
C22 0.0631(16) 0.0836(19) 0.103(2) 0.0393(18) 0.0309(16) 0.0322(15)
C23 0.080(2) 0.0754(18) 0.101(2) 0.0444(17) 0.0344(18) 0.0343(16)
C24 0.0731(18) 0.0689(17) 0.100(2) 0.0379(16) 0.0375(17) 0.0186(14)
C25 0.0548(14) 0.0645(15) 0.0797(18) 0.0259(13) 0.0278(13) 0.0179(11)
C26 0.0511(13) 0.0605(14) 0.0665(15) 0.0214(12) 0.0227(11) 0.0159(11)
N1 0.0505(11) 0.0558(11) 0.0556(11) 0.0162(9) 0.0182(9) 0.0170(8)
N2 0.0681(13) 0.0551(11) 0.0611(13) 0.0112(10) 0.0219(11) 0.0169(10)
O1 0.0538(10) 0.0838(13) 0.0838(13) 0.0311(11) 0.0278(9) 0.0161(9)
S1 0.0561(4) 0.0671(4) 0.0581(4) 0.0195(3) 0.0246(3) 0.0207(3)

loop_
_atom_type_symbol
_atom_type_description
_atom_type_scat_dispersion_real
_atom_type_scat_dispersion_imag
_atom_type_scat_source
C C 0.0181 0.0091 'International Tables Vol C Tables 4.2.6.8 and 6.1.1.4'
H H 0.0000 0.0000 'International Tables Vol C Tables 4.2.6.8 and 6.1.1.4'
N N 0.0311 0.0180 'International Tables Vol C Tables 4.2.6.8 and 6.1.1.4'
O O 0.0492 0.0322 'International Tables Vol C Tables 4.2.6.8 and 6.1.1.4'
S S 0.3331 0.5567 'International Tables Vol C Tables 4.2.6.8 and 6.1.1.4'

loop_
_geom_angle_atom_site_label_1
_geom_angle_atom_site_label_2
_geom_angle_atom_site_label_3
_geom_angle
_geom_angle_site_symmetry_1
_geom_angle_site_symmetry_3
_geom_angle_publ_flag
C5 C1 C2 117.1(3) . . ?
C5 C1 H1 121.5 . . ?
C2 C1 H1 121.5 . . ?
C3 C2 C1 119.4(3) . . ?
C3 C2 H2 120.3 . . ?
C1 C2 H2 120.3 . . ?
C2 C3 C4 119.2(3) . . ?
C2 C3 H3 120.4 . . ?
C4 C3 H3 120.4 . . ?
N2 C4 C3 123.3(3) . . ?
N2 C4 H4 118.4 . . ?
C3 C4 H4 118.4 . . ?
N2 C5 C1 124.7(3) . . ?
N2 C5 S1 113.87(19) . . ?
C1 C5 S1 121.4(2) . . ?
C7 C6 C19 107.4(2) . . ?
C7 C6 S1 124.83(19) . . ?
C19 C6 S1 127.33(19) . . ?
N1 C7 C6 108.7(2) . . ?
N1 C7 C8 123.0(2) . . ?
C6 C7 C8 128.3(2) . . ?
C9 C8 C13 118.5(2) . . ?
C9 C8 C7 120.4(2) . . ?
C13 C8 C7 121.0(2) . . ?
C10 C9 C8 120.5(2) . . ?
C10 C9 H9 119.8 . . ?
C8 C9 H9 119.8 . . ?
C9 C10 C11 120.4(3) . . ?
C9 C10 H10 119.8 . . ?
C11 C10 H10 119.8 . . ?
C12 C11 C10 119.9(3) . . ?
C12 C11 H11 120.0 . . ?
C10 C11 H11 120.0 . . ?
C11 C12 C13 120.0(3) . . ?
C11 C12 H12 120.0 . . ?
C13 C12 H12 120.0 . . ?
C12 C13 C8 120.6(3) . . ?
C12 C13 H13 119.7 . . ?
C8 C13 H13 119.7 . . ?
C15 C14 N1 129.3(2) . . ?
C15 C14 C19 122.3(2) . . ?
N1 C14 C19 108.5(2) . . ?
C16 C15 C14 117.4(3) . . ?
C16 C15 H15 121.3 . . ?
C14 C15 H15 121.3 . . ?
C15 C16 C17 121.1(3) . . ?
C15 C16 H16 119.5 . . ?
C17 C16 H16 119.5 . . ?
C18 C17 C16 121.6(3) . . ?
C18 C17 H17 119.2 . . ?
C16 C17 H17 119.2 . . ?
C17 C18 C19 118.2(3) . . ?
C17 C18 H18 120.9 . . ?
C19 C18 H18 120.9 . . ?
C14 C19 C18 119.4(2) . . ?
C14 C19 C6 106.3(2) . . ?
C18 C19 C6 134.3(2) . . ?
C25 C20 C21 118.6(2) . . ?
C25 C20 C26 123.5(2) . . ?
C21 C20 C26 117.9(2) . . ?
C22 C21 C20 120.6(3) . . ?
C22 C21 H21 119.7 . . ?
C20 C21 H21 119.7 . . ?
C21 C22 C23 120.3(3) . . ?
C21 C22 H22 119.8 . . ?
C23 C22 H22 119.8 . . ?
C24 C23 C22 119.6(3) . . ?
C24 C23 H23 120.2 . . ?
C22 C23 H23 120.2 . . ?
C23 C24 C25 120.2(3) . . ?
C23 C24 H24 119.9 . . ?
C25 C24 H24 119.9 . . ?
C24 C25 C20 120.7(3) . . ?
C24 C25 H25 119.7 . . ?
C20 C25 H25 119.7 . . ?
N1 C26 C20 115.0(2) . . ?
N1 C26 H7A 108.5 . . ?
C20 C26 H7A 108.5 . . ?
N1 C26 H7B 108.5 . . ?
C20 C26 H7B 108.5 . . ?
H7A C26 H7B 107.5 . . ?
C7 N1 C14 109.1(2) . . ?
C7 N1 C26 126.5(2) . . ?
C14 N1 C26 123.3(2) . . ?
C5 N2 C4 116.3(2) . . ?
O1 S1 C6 107.73(12) . . ?
O1 S1 C5 106.17(12) . . ?
C6 S1 C5 97.80(12) . . ?

loop_
_geom_bond_atom_site_label_1
_geom_bond_atom_site_label_2
_geom_bond_distance
_geom_bond_site_symmetry_2
_geom_bond_publ_flag
C1 C5 1.377(4) . ?
C1 C2 1.386(4) . ?
C1 H1 0.9300 . ?
C2 C3 1.365(5) . ?
C2 H2 0.9300 . ?
C3 C4 1.373(4) . ?
C3 H3 0.9300 . ?
C4 N2 1.338(4) . ?
C4 H4 0.9300 . ?
C5 N2 1.338(3) . ?
C5 S1 1.816(3) . ?
C6 C7 1.389(3) . ?
C6 C19 1.444(3) . ?
C6 S1 1.748(3) . ?
C7 N1 1.380(3) . ?
C7 C8 1.468(3) . ?
C8 C9 1.394(4) . ?
C8 C13 1.399(3) . ?
C9 C10 1.379(4) . ?
C9 H9 0.9300 . ?
C10 C11 1.382(4) . ?
C10 H10 0.9300 . ?
C11 C12 1.379(4) . ?
C11 H11 0.9300 . ?
C12 C13 1.385(4) . ?
C12 H12 0.9300 . ?
C13 H13 0.9300 . ?
C14 C15 1.387(4) . ?
C14 N1 1.388(3) . ?
C14 C19 1.403(3) . ?
C15 C16 1.383(4) . ?
C15 H15 0.9300 . ?
C16 C17 1.400(4) . ?
C16 H16 0.9300 . ?
C17 C18 1.377(4) . ?
C17 H17 0.9300 . ?
C18 C19 1.405(3) . ?
C18 H18 0.9300 . ?
C20 C25 1.384(4) . ?
C20 C21 1.390(4) . ?
C20 C26 1.512(3) . ?
C21 C22 1.375(4) . ?
C21 H21 0.9300 . ?
C22 C23 1.379(5) . ?
C22 H22 0.9300 . ?
C23 C24 1.378(5) . ?
C23 H23 0.9300 . ?
C24 C25 1.381(4) . ?
C24 H24 0.9300 . ?
C25 H25 0.9300 . ?
C26 N1 1.459(3) . ?
C26 H7A 0.9700 . ?
C26 H7B 0.9700 . ?
O1 S1 1.493(2) . ?

loop_
_geom_torsion_atom_site_label_1
_geom_torsion_atom_site_label_2
_geom_torsion_atom_site_label_3
_geom_torsion_atom_site_label_4
_geom_torsion
_geom_torsion_site_symmetry_1
_geom_torsion_site_symmetry_2
_geom_torsion_site_symmetry_3
_geom_torsion_site_symmetry_4
_geom_torsion_publ_flag
C5 C1 C2 C3 -0.8(5) . . . . ?
C1 C2 C3 C4 0.5(5) . . . . ?
C2 C3 C4 N2 -0.2(5) . . . . ?
C2 C1 C5 N2 0.9(5) . . . . ?
C2 C1 C5 S1 178.5(2) . . . . ?
C19 C6 C7 N1 0.6(3) . . . . ?
S1 C6 C7 N1 173.75(17) . . . . ?
C19 C6 C7 C8 -177.2(2) . . . . ?
S1 C6 C7 C8 -4.1(4) . . . . ?
N1 C7 C8 C9 133.0(3) . . . . ?
C6 C7 C8 C9 -49.4(4) . . . . ?
N1 C7 C8 C13 -49.3(3) . . . . ?
C6 C7 C8 C13 128.3(3) . . . . ?
C13 C8 C9 C10 -0.9(4) . . . . ?
C7 C8 C9 C10 176.8(2) . . . . ?
C8 C9 C10 C11 0.7(4) . . . . ?
C9 C10 C11 C12 0.0(5) . . . . ?
C10 C11 C12 C13 -0.4(4) . . . . ?
C11 C12 C13 C8 0.2(4) . . . . ?
C9 C8 C13 C12 0.5(4) . . . . ?
C7 C8 C13 C12 -177.2(2) . . . . ?
N1 C14 C15 C16 179.4(2) . . . . ?
C19 C14 C15 C16 -1.6(4) . . . . ?
C14 C15 C16 C17 -0.5(4) . . . . ?
C15 C16 C17 C18 1.8(4) . . . . ?
C16 C17 C18 C19 -0.9(4) . . . . ?
C15 C14 C19 C18 2.4(4) . . . . ?
N1 C14 C19 C18 -178.4(2) . . . . ?
C15 C14 C19 C6 -178.5(2) . . . . ?
N1 C14 C19 C6 0.7(3) . . . . ?
C17 C18 C19 C14 -1.1(4) . . . . ?
C17 C18 C19 C6 -180.0(3) . . . . ?
C7 C6 C19 C14 -0.8(3) . . . . ?
S1 C6 C19 C14 -173.73(19) . . . . ?
C7 C6 C19 C18 178.1(3) . . . . ?
S1 C6 C19 C18 5.2(4) . . . . ?
C25 C20 C21 C22 0.7(4) . . . . ?
C26 C20 C21 C22 -179.6(3) . . . . ?
C20 C21 C22 C23 0.4(5) . . . . ?
C21 C22 C23 C24 -1.0(6) . . . . ?
C22 C23 C24 C25 0.6(6) . . . . ?
C23 C24 C25 C20 0.4(5) . . . . ?
C21 C20 C25 C24 -1.1(4) . . . . ?
C26 C20 C25 C24 179.2(3) . . . . ?
C25 C20 C26 N1 -7.7(4) . . . . ?
C21 C20 C26 N1 172.6(2) . . . . ?
C6 C7 N1 C14 -0.2(3) . . . . ?
C8 C7 N1 C14 177.8(2) . . . . ?
C6 C7 N1 C26 167.5(2) . . . . ?
C8 C7 N1 C26 -14.5(4) . . . . ?
C15 C14 N1 C7 178.8(3) . . . . ?
C19 C14 N1 C7 -0.3(3) . . . . ?
C15 C14 N1 C26 10.6(4) . . . . ?
C19 C14 N1 C26 -168.5(2) . . . . ?
C20 C26 N1 C7 113.5(3) . . . . ?
C20 C26 N1 C14 -80.5(3) . . . . ?
C1 C5 N2 C4 -0.7(4) . . . . ?
S1 C5 N2 C4 -178.4(2) . . . . ?
C3 C4 N2 C5 0.3(4) . . . . ?
C7 C6 S1 O1 -134.7(2) . . . . ?
C19 C6 S1 O1 37.0(2) . . . . ?
C7 C6 S1 C5 115.5(2) . . . . ?
C19 C6 S1 C5 -72.8(2) . . . . ?
N2 C5 S1 O1 170.85(19) . . . . ?
C1 C5 S1 O1 -7.0(3) . . . . ?
N2 C5 S1 C6 -78.1(2) . . . . ?
C1 C5 S1 C6 104.1(2) . . . . ?
